data_4514610
loop_
_publ_author_name
'Gerlach, Erica M.'
'Korkmaz, Melissa A.'
'Pavlinov, Ivan'
'Gao, Qiwen'
'Aldrich, Leslie N.'

_publ_section_title
;
 Systematic Diversity-Oriented Synthesis of Reduced Flavones from
 \g-Pyrones to Probe Biological Performance Diversity.
;
_journal_issue 7
_journal_name_full 'ACS chemical biology'
_journal_page_first 1536
_journal_page_last 1545
_journal_paper_doi 10.1021/acschembio.9b00294
_journal_volume 14
_journal_year 2019
_chemical_formula_sum 'C25 H29 N O8'
_chemical_formula_weight 471.49
_space_group_IT_number 2
_space_group_name_Hall '-P 1'
_space_group_name_H-M_alt 'P -1'
_symmetry_cell_setting triclinic
_symmetry_space_group_name_Hall '-P 1'
_symmetry_space_group_name_H-M 'P -1'
_atom_sites_solution_hydrogens geom
_atom_sites_solution_primary direct
_atom_sites_solution_secondary difmap
_audit_creation_method SHELXL-97
_cell_angle_alpha 73.20
_cell_angle_beta 82.66
_cell_angle_gamma 78.95
_cell_formula_units_Z 2
_cell_length_a 6.072
_cell_length_b 13.299
_cell_length_c 16.147
_cell_measurement_reflns_used 6318
_cell_measurement_temperature 293(2)
_cell_measurement_theta_max 23.7464
_cell_measurement_theta_min 2.3453
_cell_volume 1221.463
_computing_structure_refinement 'SHELXL-97 (Sheldrick, 2008)'
_computing_structure_solution 'SHELXS-97 (Sheldrick, 2008)'
_diffrn_ambient_temperature 293(2)
_diffrn_measured_fraction_theta_full 0.990
_diffrn_measured_fraction_theta_max 0.990
_diffrn_measurement_device_type 'CCD area detector'
_diffrn_radiation_monochromator graphite
_diffrn_radiation_source 'fine-focus sealed tube'
_diffrn_radiation_type MoK\a
_diffrn_radiation_wavelength 0.71073
_diffrn_reflns_av_R_equivalents 0.0934
_diffrn_reflns_av_sigmaI/netI 0.0844
_diffrn_reflns_limit_h_max 6
_diffrn_reflns_limit_h_min -6
_diffrn_reflns_limit_k_max 15
_diffrn_reflns_limit_k_min -15
_diffrn_reflns_limit_l_max 18
_diffrn_reflns_limit_l_min -18
_diffrn_reflns_number 23488
_diffrn_reflns_theta_full 23.92
_diffrn_reflns_theta_max 23.92
_diffrn_reflns_theta_min 1.62
_exptl_absorpt_coefficient_mu 0.096
_exptl_absorpt_correction_T_max 0.9811
_exptl_absorpt_correction_T_min 0.9627
_exptl_absorpt_process_details SADABS
_exptl_crystal_colour colorless
_exptl_crystal_density_diffrn 1.282
_exptl_crystal_density_method 'not measured'
_exptl_crystal_description block
_exptl_crystal_F_000 500
_exptl_crystal_size_max 0.42
_exptl_crystal_size_mid 0.26
_exptl_crystal_size_min 0.23
_refine_diff_density_max 0.721
_refine_diff_density_min -0.335
_refine_diff_density_rms 0.060
_refine_ls_extinction_coef 0.027(8)
_refine_ls_extinction_expression Fc^*^=kFc[1+0.001xFc^2^\l^3^/sin(2\q)]^-1/4^
_refine_ls_extinction_method SHELXL
_refine_ls_goodness_of_fit_ref 1.558
_refine_ls_hydrogen_treatment mixed
_refine_ls_matrix_type full
_refine_ls_number_parameters 342
_refine_ls_number_reflns 3757
_refine_ls_number_restraints 7
_refine_ls_restrained_S_all 1.570
_refine_ls_R_factor_all 0.1885
_refine_ls_R_factor_gt 0.1087
_refine_ls_shift/su_max 3.194
_refine_ls_shift/su_mean 0.077
_refine_ls_structure_factor_coef Fsqd
_refine_ls_weighting_details 'calc w=1/[\s^2^(Fo^2^)+(0.1000P)^2^+0.0500P] where P=(Fo^2^+2Fc^2^)/3'
_refine_ls_weighting_scheme calc
_refine_ls_wR_factor_gt 0.2489
_refine_ls_wR_factor_ref 0.2746
_reflns_number_gt 2163
_reflns_number_total 3757
_reflns_threshold_expression >2sigma(I)
_cod_data_source_file cb9b00294_si_001.cif
_cod_data_source_block Compound_9i_2
_cod_original_cell_volume 1221.6
_cod_original_sg_symbol_H-M P-1
_cod_database_code 4514610

loop_
_symmetry_equiv_pos_as_xyz
'x, y, z'
'-x, -y, -z'

loop_
_atom_site_label
_atom_site_type_symbol
_atom_site_fract_x
_atom_site_fract_y
_atom_site_fract_z
_atom_site_U_iso_or_equiv
_atom_site_adp_type
_atom_site_occupancy
_atom_site_symmetry_multiplicity
_atom_site_calc_flag
_atom_site_refinement_flags
_atom_site_disorder_assembly
_atom_site_disorder_group
O92 O 0.6198(6) 0.0515(3) 0.2198(2) 0.0605(11) Uani 1 1 d . B .
O22 O 0.4093(5) 0.2533(2) 0.4247(2) 0.0611(11) Uani 1 1 d . B .
O91 O 0.8173(7) 0.0133(3) 0.3339(3) 0.0847(14) Uani 1 1 d . B .
O11 O 0.0293(7) 0.5363(3) 0.6611(3) 0.0987(15) Uani 1 1 d . . .
O10 O 0.3249(7) 0.5096(3) 0.5807(3) 0.0810(13) Uani 1 1 d . . .
C9 C 0.4705(6) 0.1362(3) 0.3292(3) 0.0338(12) Uani 1 1 d . B .
C33 C 0.0614(8) 0.4004(3) 0.5994(3) 0.0425(12) Uani 1 1 d . B .
N33 N 0.1486(8) 0.4871(3) 0.6149(3) 0.0588(12) Uani 1 1 d . . .
C2 C 0.2065(8) 0.1133(4) 0.4622(3) 0.0475(13) Uani 1 1 d . B .
H81 H 0.1015 0.0775 0.5008 0.057 Uiso 1 1 calc R . .
C31 C 0.1094(7) 0.2645(3) 0.5275(3) 0.0422(12) Uani 1 1 d . B .
C32 C 0.1903(8) 0.3475(4) 0.5435(3) 0.0478(13) Uani 1 1 d . . .
H00D H 0.3271 0.3668 0.5172 0.057 Uiso 1 1 calc R . .
C8 C 0.3357(9) 0.2100(5) 0.2610(4) 0.0766(18) Uani 1 1 d . . .
H00N H 0.2290 0.1853 0.2389 0.092 Uiso 1 1 calc R . .
C6 C 0.5260(16) 0.3584(5) 0.2596(5) 0.113(3) Uani 1 1 d . . .
H00P H 0.4479 0.4077 0.2928 0.135 Uiso 1 1 calc R A 1
C10 C 0.5819(8) 0.1950(4) 0.3739(4) 0.0611(15) Uani 1 1 d . . .
H82 H 0.6882 0.1442 0.4130 0.073 Uiso 1 1 calc R B .
C3 C 0.2378(8) 0.2057(4) 0.4691(3) 0.0465(13) Uani 1 1 d . . .
C5 C 0.6998(10) 0.2764(5) 0.3133(4) 0.080(2) Uani 1 1 d . B .
H77 H 0.8116 0.2443 0.2758 0.096 Uiso 1 1 calc R . .
H73 H 0.7755 0.3098 0.3449 0.096 Uiso 1 1 calc R . .
C92 C 0.7571(8) -0.0274(4) 0.1790(3) 0.0573(15) Uani 1 1 d . . .
C35 C -0.2142(8) 0.2939(4) 0.6247(4) 0.0628(16) Uani 1 1 d . B .
H00K H -0.3494 0.2744 0.6528 0.075 Uiso 1 1 calc R . .
C36 C -0.0974(8) 0.2392(4) 0.5690(3) 0.0525(14) Uani 1 1 d . . .
H00J H -0.140(7) 0.175(4) 0.562(3) 0.063 Uiso 1 1 d . . .
C7 C 0.3615(13) 0.3116(6) 0.2298(4) 0.090(2) Uani 1 1 d . B .
H00Q H 0.2704 0.3552 0.1869 0.108 Uiso 1 1 calc R . .
C91 C 0.6573(10) 0.0591(4) 0.2931(4) 0.0601(16) Uani 1 1 d . . .
C94 C 0.6647(12) -0.0021(6) 0.0925(4) 0.116(3) Uani 1 1 d . . .
H80 H 0.7572 -0.0447 0.0582 0.174 Uiso 1 1 calc R . .
H76 H 0.6636 0.0719 0.0633 0.174 Uiso 1 1 calc R . .
H72 H 0.5139 -0.0174 0.1004 0.174 Uiso 1 1 calc R . .
C93 C 1.0032(10) -0.0174(6) 0.1692(5) 0.115(3) Uani 1 1 d . . .
H79 H 1.0852 -0.0622 0.1347 0.173 Uiso 1 1 calc R . .
H75 H 1.0608 -0.0388 0.2255 0.173 Uiso 1 1 calc R . .
H71 H 1.0202 0.0553 0.1413 0.173 Uiso 1 1 calc R . .
C95 C 0.7172(13) -0.1342(5) 0.2350(4) 0.107(2) Uani 1 1 d . . .
H78 H 0.7949 -0.1882 0.2083 0.160 Uiso 1 1 calc R . .
H74 H 0.5588 -0.1369 0.2419 0.160 Uiso 1 1 calc R . .
H70 H 0.7721 -0.1463 0.2908 0.160 Uiso 1 1 calc R . .
C34 C -0.1397(8) 0.3755(4) 0.6404(3) 0.0533(14) Uani 1 1 d . . .
H00I H -0.2220 0.4132 0.6777 0.064 Uiso 1 1 calc R B .
O89 O 0.3158(6) -0.0224(3) 0.3944(2) 0.0767(12) Uani 1 1 d . B .
C1 C 0.3294(7) 0.0659(4) 0.3969(3) 0.0445(13) Uani 1 1 d . . .
C24 C 0.924(2) 0.7181(7) -0.0132(7) 0.219(6) Uani 1 1 d D B .
H24A H 1.0315 0.7505 0.0047 0.329 Uiso 1 1 calc R . .
H24B H 0.8305 0.7715 -0.0533 0.329 Uiso 1 1 calc R . .
H24C H 1.0027 0.6651 -0.0409 0.329 Uiso 1 1 calc R . .
O21 O 0.5120(12) 0.5676(4) 0.2089(4) 0.187(4) Uani 1 1 d . B .
C21 C 0.6292(17) 0.5184(6) 0.1650(6) 0.164(5) Uani 1 1 d D . .
O61A O 0.598(3) 0.4226(12) 0.1650(11) 0.095(5) Uani 0.531(17) 1 d P B 1
C22A C 0.849(2) 0.5597(9) 0.1127(11) 0.095(6) Uani 0.531(17) 1 d PD B 1
H22A H 0.9591 0.5562 0.1524 0.114 Uiso 0.531(17) 1 calc PR B 1
H22B H 0.9158 0.5158 0.0744 0.114 Uiso 0.531(17) 1 calc PR B 1
C25A C 0.592(4) 0.677(3) 0.0102(16) 0.40(3) Uani 0.531(17) 1 d PD B 1
H25A H 0.4535 0.7018 0.0394 0.607 Uiso 0.531(17) 1 calc PR B 1
H25B H 0.5858 0.6086 0.0027 0.607 Uiso 0.531(17) 1 calc PR B 1
H25C H 0.6135 0.7265 -0.0456 0.607 Uiso 0.531(17) 1 calc PR B 1
O61B O 0.706(3) 0.4139(12) 0.1996(10) 0.072(5) Uani 0.469(17) 1 d P B 2
C22B C 0.689(4) 0.5705(11) 0.0653(10) 0.092(7) Uani 0.469(17) 1 d PD B 2
H22C H 0.7994 0.5218 0.0406 0.111 Uiso 0.469(17) 1 calc PR B 2
H22D H 0.5557 0.5899 0.0333 0.111 Uiso 0.469(17) 1 calc PR B 2
C25B C 0.9726(15) 0.6293(5) 0.1207(5) 0.176(12) Uani 0.469(17) 1 d PD B 2
H25D H 0.9142 0.6220 0.1799 0.264 Uiso 0.469(17) 1 calc PR B 2
H25E H 1.0752 0.6796 0.1049 0.264 Uiso 0.469(17) 1 calc PR B 2
H25F H 1.0501 0.5616 0.1144 0.264 Uiso 0.469(17) 1 calc PR B 2
C23 C 0.7839(15) 0.6677(5) 0.0632(5) 0.110(3) Uani 1 1 d RD . .
H23A H 0.7423 0.7142 0.1019 0.165 Uiso 0.531(17) 1 calc PR B 1
H23B H 0.6695 0.7206 0.0826 0.165 Uiso 0.469(17) 1 calc PR B 2

loop_
_atom_site_aniso_label
_atom_site_aniso_U_11
_atom_site_aniso_U_22
_atom_site_aniso_U_33
_atom_site_aniso_U_23
_atom_site_aniso_U_13
_atom_site_aniso_U_12
O92 0.069(2) 0.062(2) 0.053(2) -0.0226(19) -0.0118(19) -0.0011(19)
O22 0.062(2) 0.053(2) 0.079(3) -0.037(2) 0.018(2) -0.0220(19)
O91 0.076(3) 0.097(3) 0.085(3) -0.044(2) -0.032(2) 0.023(2)
O11 0.096(3) 0.096(3) 0.130(4) -0.078(3) 0.029(3) -0.030(3)
O10 0.070(3) 0.081(3) 0.111(3) -0.053(2) 0.025(2) -0.037(2)
C9 0.020(2) 0.032(3) 0.051(3) -0.017(2) -0.012(2) 0.006(2)
C33 0.050(3) 0.033(3) 0.046(3) -0.017(2) 0.002(3) -0.005(2)
N33 0.056(3) 0.053(3) 0.078(3) -0.041(3) 0.012(3) -0.010(2)
C2 0.055(3) 0.039(3) 0.050(3) -0.010(2) -0.003(3) -0.014(3)
C31 0.042(3) 0.040(3) 0.045(3) -0.010(2) -0.003(2) -0.011(2)
C32 0.048(3) 0.042(3) 0.053(3) -0.009(3) 0.001(2) -0.016(2)
C8 0.059(4) 0.087(5) 0.078(4) -0.021(4) 0.001(3) -0.004(3)
C6 0.178(8) 0.033(4) 0.101(6) -0.015(4) 0.100(6) -0.032(5)
C10 0.051(3) 0.059(3) 0.082(4) -0.026(3) -0.007(3) -0.018(3)
C3 0.048(3) 0.043(3) 0.052(3) -0.014(3) 0.009(3) -0.021(3)
C5 0.088(4) 0.056(4) 0.106(5) -0.044(4) 0.047(4) -0.037(4)
C92 0.054(3) 0.059(4) 0.062(4) -0.032(3) 0.005(3) 0.001(3)
C35 0.048(3) 0.063(4) 0.078(4) -0.027(3) 0.017(3) -0.013(3)
C36 0.051(3) 0.045(3) 0.064(4) -0.013(3) 0.000(3) -0.021(3)
C7 0.106(6) 0.048(4) 0.079(5) 0.005(4) 0.021(4) 0.028(4)
C91 0.060(4) 0.047(3) 0.078(5) -0.011(3) -0.029(3) -0.016(3)
C94 0.128(6) 0.150(7) 0.073(5) -0.060(5) -0.028(4) 0.033(5)
C93 0.080(5) 0.140(7) 0.140(7) -0.078(6) 0.039(4) -0.020(4)
C95 0.156(7) 0.065(4) 0.109(6) -0.037(4) 0.008(5) -0.033(4)
C34 0.050(3) 0.051(3) 0.059(3) -0.024(3) 0.010(3) -0.004(3)
O89 0.098(3) 0.047(2) 0.092(3) -0.032(2) 0.020(2) -0.025(2)
C1 0.042(3) 0.034(3) 0.059(3) -0.017(3) -0.007(2) -0.003(2)
C24 0.330(15) 0.101(7) 0.190(10) 0.000(7) 0.125(11) -0.105(8)
O21 0.267(7) 0.049(3) 0.178(6) -0.012(3) 0.152(6) -0.010(4)
C21 0.253(11) 0.047(5) 0.142(7) -0.016(5) 0.142(8) -0.024(6)
O61A 0.148(14) 0.048(7) 0.078(11) -0.020(7) 0.057(8) -0.027(9)
C22A 0.092(12) 0.071(9) 0.100(12) -0.001(8) 0.035(10) -0.019(8)
C25A 0.14(2) 0.71(8) 0.17(2) 0.13(4) -0.063(19) 0.04(3)
O61B 0.102(11) 0.034(6) 0.053(9) 0.003(6) 0.032(6) 0.009(6)
C22B 0.110(16) 0.076(11) 0.099(14) -0.036(10) 0.036(12) -0.045(11)
C25B 0.15(2) 0.21(3) 0.17(2) -0.04(2) -0.072(18) 0.005(19)
C23 0.135(7) 0.061(5) 0.114(6) -0.011(4) 0.042(5) -0.021(5)

loop_
_atom_type_symbol
_atom_type_description
_atom_type_scat_dispersion_real
_atom_type_scat_dispersion_imag
_atom_type_scat_source
C C 0.0033 0.0016 'International Tables Vol C Tables 4.2.6.8 and 6.1.1.4'
H H 0.0000 0.0000 'International Tables Vol C Tables 4.2.6.8 and 6.1.1.4'
N N 0.0061 0.0033 'International Tables Vol C Tables 4.2.6.8 and 6.1.1.4'
O O 0.0106 0.0060 'International Tables Vol C Tables 4.2.6.8 and 6.1.1.4'

loop_
_geom_angle_atom_site_label_1
_geom_angle_atom_site_label_2
_geom_angle_atom_site_label_3
_geom_angle
C91 O92 C92 122.4(4)
C3 O22 C10 119.0(3)
C8 C9 C10 111.2(4)
C8 C9 C1 111.8(4)
C10 C9 C1 108.1(4)
C8 C9 C91 112.2(4)
C10 C9 C91 107.8(4)
C1 C9 C91 105.5(3)
C34 C33 C32 123.9(4)
C34 C33 N33 119.0(4)
C32 C33 N33 117.0(4)
O10 N33 O11 122.9(4)
O10 N33 C33 120.4(4)
O11 N33 C33 116.6(4)
C3 C2 C1 122.2(4)
C3 C2 H81 118.9
C1 C2 H81 118.9
C32 C31 C36 118.4(4)
C32 C31 C3 120.4(4)
C36 C31 C3 121.2(4)
C33 C32 C31 117.9(4)
C33 C32 H00D 121.0
C31 C32 H00D 121.1
C7 C8 C9 121.9(6)
C7 C8 H00N 119.0
C9 C8 H00N 119.1
C7 C6 C5 113.6(5)
C7 C6 O61B 123.6(10)
C5 C6 O61B 92.2(8)
C7 C6 O61A 93.1(10)
C5 C6 O61A 119.6(9)
O61B C6 O61A 33.3(6)
C7 C6 H00P 109.8
C5 C6 H00P 109.8
O61B C6 H00P 106.4
O61A C6 H00P 109.8
C5 C10 O22 105.5(4)
C5 C10 C9 112.9(5)
O22 C10 C9 109.8(4)
C5 C10 H82 109.5
O22 C10 H82 109.5
C9 C10 H82 109.5
C2 C3 O22 121.6(4)
C2 C3 C31 126.3(4)
O22 C3 C31 111.9(4)
C10 C5 C6 107.8(5)
C10 C5 H77 110.2
C6 C5 H77 110.2
C10 C5 H73 110.2
C6 C5 H73 110.1
H77 C5 H73 108.5
O92 C92 C95 106.6(4)
O92 C92 C94 103.9(4)
C95 C92 C94 111.8(5)
O92 C92 C93 111.5(4)
C95 C92 C93 111.6(6)
C94 C92 C93 111.2(5)
C34 C35 C36 122.1(5)
C34 C35 H00K 118.9
C36 C35 H00K 119.0
C35 C36 C31 120.5(5)
C35 C36 H00J 123(3)
C31 C36 H00J 116(3)
C8 C7 C6 123.4(6)
C8 C7 H00Q 118.3
C6 C7 H00Q 118.3
O91 C91 O92 126.5(5)
O91 C91 C9 120.4(5)
O92 C91 C9 113.1(5)
C92 C94 H80 109.5
C92 C94 H76 109.4
H80 C94 H76 109.5
C92 C94 H72 109.5
H80 C94 H72 109.5
H76 C94 H72 109.5
C92 C93 H79 109.4
C92 C93 H75 109.5
H79 C93 H75 109.5
C92 C93 H71 109.4
H79 C93 H71 109.5
H75 C93 H71 109.5
C92 C95 H78 109.5
C92 C95 H74 109.5
H78 C95 H74 109.5
C92 C95 H70 109.5
H78 C95 H70 109.5
H74 C95 H70 109.5
C35 C34 C33 117.2(5)
C35 C34 H00I 121.4
C33 C34 H00I 121.4
O89 C1 C2 122.7(4)
O89 C1 C9 122.0(4)
C2 C1 C9 115.3(4)
C23 C24 H24A 109.6
C23 C24 H24B 109.4
H24A C24 H24B 109.5
C23 C24 H24C 109.5
H24A C24 H24C 109.5
H24B C24 H24C 109.5
O21 C21 O61A 121.9(9)
O21 C21 O61B 119.5(9)
O61A C21 O61B 38.7(7)
O21 C21 C22B 121.6(9)
O61A C21 C22B 101.9(10)
O61B C21 C22B 118.9(10)
O21 C21 C22A 120.3(9)
O61A C21 C22A 117.4(10)
O61B C21 C22A 101.8(10)
C22B C21 C22A 47.3(7)
C21 O61A C6 109.9(11)
C23 C22A C21 107.6(9)
C23 C22A H22A 110.3
C21 C22A H22A 110.3
C23 C22A H22B 110.1
C21 C22A H22B 110.1
H22A C22A H22B 108.5
C23 C25A H25A 122.3
C23 C25A H25B 124.4
C23 C25A H25C 123.5
C21 O61B C6 111.4(11)
C23 C22B C21 104.6(10)
C23 C22B H22C 110.9
C21 C22B H22C 110.8
C23 C22B H22D 110.9
C21 C22B H22D 110.8
H22C C22B H22D 108.9
C23 C25B H25D 109.5
C23 C25B H25E 109.5
H25D C25B H25E 109.5
C23 C25B H25F 109.5
H25D C25B H25F 109.5
H25E C25B H25F 109.5
C22A C23 C24 121.4(8)
C22A C23 C25B 54.6(9)
C24 C23 C25B 94.3(7)
C22A C23 C25A 111.0(19)
C24 C23 C25A 92.7(14)
C25B C23 C25A 165.5(17)
C22A C23 C22B 51.3(8)
C24 C23 C22B 120.5(8)
C25B C23 C22B 105.8(9)
C25A C23 C22B 59.7(18)
C22A C23 H23A 110.2
C24 C23 H23A 110.2
C25B C23 H23A 79.5
C25A C23 H23A 109.8
C22B C23 H23A 128.1
C22A C23 H23B 125.3
C24 C23 H23B 111.5
C25B C23 H23B 111.5
C25A C23 H23B 77.4
C22B C23 H23B 111.5
H23A C23 H23B 32.4

loop_
_geom_bond_atom_site_label_1
_geom_bond_atom_site_label_2
_geom_bond_distance
O92 C91 1.268(6)
O92 C92 1.467(5)
O22 C3 1.341(5)
O22 C10 1.486(5)
O91 C91 1.206(6)
O11 N33 1.214(5)
O10 N33 1.190(5)
C9 C8 1.464(7)
C9 C10 1.498(6)
C9 C1 1.510(6)
C9 C91 1.552(7)
C33 C34 1.364(6)
C33 C32 1.377(6)
C33 N33 1.452(6)
C2 C3 1.317(6)
C2 C1 1.439(6)
C2 H81 0.9300
C31 C32 1.390(6)
C31 C36 1.398(6)
C31 C3 1.453(6)
C32 H00D 0.9300
C8 C7 1.331(8)
C8 H00N 0.9300
C6 C7 1.466(10)
C6 C5 1.517(10)
C6 O61B 1.520(17)
C6 O61A 1.572(16)
C6 H00P 0.9800
C10 C5 1.466(7)
C10 H82 0.9800
C5 H77 0.9700
C5 H73 0.9700
C92 C95 1.493(8)
C92 C94 1.496(8)
C92 C93 1.510(8)
C35 C34 1.351(7)
C35 C36 1.364(7)
C35 H00K 0.9300
C36 H00J 0.98(5)
C7 H00Q 0.9300
C94 H80 0.9600
C94 H76 0.9600
C94 H72 0.9600
C93 H79 0.9600
C93 H75 0.9600
C93 H71 0.9600
C95 H78 0.9600
C95 H74 0.9600
C95 H70 0.9600
C34 H00I 0.9300
O89 C1 1.205(5)
C24 C23 1.473(9)
C24 H24A 0.9601
C24 H24B 0.9601
C24 H24C 0.9601
O21 C21 1.182(7)
C21 O61A 1.324(16)
C21 O61B 1.354(16)
C21 C22B 1.583(14)
C21 C22A 1.589(13)
C22A C23 1.435(12)
C22A H22A 0.9700
C22A H22B 0.9700
C25A C23 1.499(17)
C25A H25A 1.0890
C25A H25B 1.1067
C25A H25C 1.0991
C22B C23 1.502(13)
C22B H22C 0.9700
C22B H22D 0.9700
C25B C23 1.4863
C25B H25D 0.9600
C25B H25E 0.9600
C25B H25F 0.9600
C23 H23A 0.9800
C23 H23B 0.9800
